data_7123008
loop_
_publ_author_name
'Hiiuk, Volodymyr M.'
'Sova, Sergiu'
'Rotaru, Aurelian'
'Ksenofontov, Vadim'
'Fritsky, Igor O.'
'Gural'skiy, Il'ya A.'

_publ_section_title
;
 Room Temperature Hysteretic Spin Crossover in a New Cyanoheterometallic
 Framework
;
_journal_name_full 'Chemical Communications'
_journal_paper_doi 10.1039/C8CC10260K
_journal_year 2019
_chemical_formula_moiety 'C20 H12 Ag2 Fe N8'
_chemical_formula_sum 'C20 H12 Ag2 Fe N8'
_chemical_formula_weight 635.97
_space_group_crystal_system orthorhombic
_space_group_IT_number 61
_space_group_name_Hall '-P 2ac 2ab'
_space_group_name_H-M_alt 'P b c a'
_symmetry_space_group_name_Hall '-P 2ac 2ab'
_symmetry_space_group_name_H-M 'P b c a'
_atom_sites_solution_hydrogens geom
_atom_sites_solution_primary dual
_audit_creation_date 2018-08-03
_audit_creation_method
;
Olex2 1.2
(compiled 2018.05.29 svn.r3508 for OlexSys, GUI svn.r5506)
;
_audit_update_record
;
2018-11-09 deposited with the CCDC.    2019-02-18 downloaded from the CCDC.
;
_cell_angle_alpha 90
_cell_angle_beta 90
_cell_angle_gamma 90
_cell_formula_units_Z 8
_cell_length_a 15.1721(15)
_cell_length_b 14.0669(12)
_cell_length_c 21.086(2)
_cell_measurement_reflns_used 1858
_cell_measurement_temperature 293(2)
_cell_measurement_theta_max 23.5300
_cell_measurement_theta_min 1.9440
_cell_volume 4500.3(7)
_computing_cell_refinement 'CrysAlisPro 1.171.39.46 (Rigaku OD, 2018)'
_computing_data_collection 'CrysAlisPro 1.171.39.46 (Rigaku OD, 2018)'
_computing_data_reduction 'CrysAlisPro 1.171.39.46 (Rigaku OD, 2018)'
_computing_molecular_graphics 'Olex2 (Dolomanov et al., 2009)'
_computing_publication_material 'Olex2 (Dolomanov et al., 2009)'
_computing_structure_refinement 'ShelXL (Sheldrick, 2015)'
_computing_structure_solution 'ShelXT (Sheldrick, 2015)'
_diffrn_ambient_temperature 293(2)
_diffrn_detector 'CCD plate'
_diffrn_detector_area_resol_mean 8.0797
_diffrn_detector_type Eos
_diffrn_measured_fraction_theta_full 1.000
_diffrn_measured_fraction_theta_max 1.000
_diffrn_measurement_details
;
List of Runs (angles in degrees, time in seconds):

  # Type    Start    End  Width  t~exp~   \w     \q     \k     \f   Frames
#--------------------------------------------------------------------------
  1  \w    -93.00  32.00   1.00   25.00    --  -24.01   0.00-120.00  125
  2  \w     -6.00  52.00   1.00   25.00    --   26.51 -77.00-150.00   58
;
_diffrn_measurement_device 'four-circle diffractometer'
_diffrn_measurement_device_type 'Xcalibur, Eos'
_diffrn_measurement_method '\w scans'
_diffrn_orient_matrix_type 'CrysAlisPro convention (1999,Acta A55,543-557)'
_diffrn_orient_matrix_UB_11 0.0444792000
_diffrn_orient_matrix_UB_12 0.0155210000
_diffrn_orient_matrix_UB_13 0.0012242000
_diffrn_orient_matrix_UB_21 -0.0031816000
_diffrn_orient_matrix_UB_22 0.0040564000
_diffrn_orient_matrix_UB_23 0.0334571000
_diffrn_orient_matrix_UB_31 0.0141703000
_diffrn_orient_matrix_UB_32 -0.0477751000
_diffrn_orient_matrix_UB_33 0.0032504000
_diffrn_radiation_monochromator graphite
_diffrn_radiation_probe x-ray
_diffrn_radiation_type MoK\a
_diffrn_radiation_wavelength 0.71073
_diffrn_reflns_av_R_equivalents 0.0789
_diffrn_reflns_av_unetI/netI 0.0820
_diffrn_reflns_Laue_measured_fraction_full 1.000
_diffrn_reflns_Laue_measured_fraction_max 1.000
_diffrn_reflns_limit_h_max 6
_diffrn_reflns_limit_h_min -18
_diffrn_reflns_limit_k_max 11
_diffrn_reflns_limit_k_min -16
_diffrn_reflns_limit_l_max 25
_diffrn_reflns_limit_l_min -23
_diffrn_reflns_number 12322
_diffrn_reflns_point_group_measured_fraction_full 1.000
_diffrn_reflns_point_group_measured_fraction_max 1.000
_diffrn_reflns_theta_full 25.024
_diffrn_reflns_theta_max 25.024
_diffrn_reflns_theta_min 1.932
_diffrn_source 'fine-focus sealed X-ray tube'
_diffrn_source_type 'Enhance (Mo) X-ray Source'
_exptl_absorpt_coefficient_mu 2.383
_exptl_absorpt_correction_T_max 1.00000
_exptl_absorpt_correction_T_min 0.68104
_exptl_absorpt_correction_type multi-scan
_exptl_absorpt_process_details
;
CrysAlisPro 1.171.39.46 (Rigaku Oxford Diffraction, 2018)
Empirical absorption correction using spherical harmonics,
 implemented in SCALE3 ABSPACK scaling algorithm.
;
_exptl_crystal_colour 'clear dark orange'
_exptl_crystal_density_diffrn 1.877
_exptl_crystal_description block
_exptl_crystal_F_000 2464
_exptl_crystal_size_max 0.200
_exptl_crystal_size_mid 0.150
_exptl_crystal_size_min 0.100
_refine_diff_density_max 0.842
_refine_diff_density_min -0.691
_refine_diff_density_rms 0.159
_refine_ls_extinction_method none
_refine_ls_goodness_of_fit_ref 1.189
_refine_ls_hydrogen_treatment constr
_refine_ls_matrix_type full
_refine_ls_number_parameters 280
_refine_ls_number_reflns 3968
_refine_ls_number_restraints 0
_refine_ls_restrained_S_all 1.189
_refine_ls_R_factor_all 0.1177
_refine_ls_R_factor_gt 0.0894
_refine_ls_shift/su_max 0.000
_refine_ls_shift/su_mean 0.000
_refine_ls_structure_factor_coef Fsqd
_refine_ls_weighting_details 'w=1/[\s^2^(Fo^2^)+(0.0416P)^2^+47.2149P] where P=(Fo^2^+2Fc^2^)/3'
_refine_ls_weighting_scheme calc
_refine_ls_wR_factor_gt 0.1726
_refine_ls_wR_factor_ref 0.1889
_reflns_Friedel_coverage 0.000
_reflns_number_gt 2990
_reflns_number_total 3968
_reflns_threshold_expression 'I > 2\s(I)'
_cod_data_source_file c8cc10260k2.cif
_cod_data_source_block shi_3799_ilgu
_cod_original_cell_volume 4500.2(7)
_cod_database_code 7123008
_shelx_shelxl_version_number 2018/1
_chemical_oxdiff_formula C20H12Ag2FeN8
_chemical_oxdiff_usercomment HV79_RT
_shelx_space_group_comment
;
The symmetry employed for this shelxl refinement is uniquely defined
by the following loop, which should always be used as a source of
symmetry information in preference to the above space-group names.
They are only intended as comments.
;
_shelx_estimated_absorpt_t_max 0.797
_shelx_estimated_absorpt_t_min 0.647
_reflns_odcompleteness_completeness 99.88
_reflns_odcompleteness_iscentric 1
_reflns_odcompleteness_theta 30.44
_olex2_refinement_description
;
1. Fixed Uiso
 At 1.2 times of:
  All C(H) groups
2.a Aromatic/amide H refined with riding coordinates:
 C5(H5), C12(H12), C11(H11), C13(H13), C8(H8), C20(H20), C7(H7), C9(H9),
 C19(H19), C15(H15), C17(H17), C16(H16)
;
_olex2_submission_special_instructions 'No special instructions were received'
_oxdiff_exptl_absorpt_empirical_details
;
Empirical correction (ABSPACK) includes:
- Absorption correction using spherical harmonics
- Frame scaling
;
_oxdiff_exptl_absorpt_empirical_full_max 1.471
_oxdiff_exptl_absorpt_empirical_full_min 0.769

loop_
_space_group_symop_operation_xyz
'x, y, z'
'-x+1/2, -y, z+1/2'
'-x, y+1/2, -z+1/2'
'x+1/2, -y+1/2, -z'
'-x, -y, -z'
'x-1/2, y, -z-1/2'
'x, -y-1/2, z-1/2'
'-x-1/2, y-1/2, z'

loop_
_atom_site_label
_atom_site_type_symbol
_atom_site_fract_x
_atom_site_fract_y
_atom_site_fract_z
_atom_site_U_iso_or_equiv
_atom_site_adp_type
_atom_site_occupancy
_atom_site_site_symmetry_order
_atom_site_calc_flag
_atom_site_refinement_flags_posn
Ag2 Ag 0.29522(7) 1.05531(7) 0.60848(5) 0.0497(3) Uani 1 1 d .
Ag1 Ag 0.73493(7) 0.49005(7) 0.52814(5) 0.0561(4) Uani 1 1 d .
Fe1 Fe 0.49638(10) 0.75537(10) 0.56652(7) 0.0289(4) Uani 1 1 d .
N1 N 0.3903(7) 0.6644(6) 0.5856(5) 0.042(2) Uani 1 1 d .
N6 N 0.4485(6) 0.7766(6) 0.4693(5) 0.040(2) Uani 1 1 d .
N2 N 0.5773(7) 0.6386(7) 0.5383(5) 0.046(3) Uani 1 1 d .
N5 N 0.5437(6) 0.7367(6) 0.6642(4) 0.038(2) Uani 1 1 d .
N4 N 0.4214(7) 0.8743(7) 0.5970(5) 0.047(3) Uani 1 1 d .
N7 N 0.6307(7) 0.7033(7) 0.8512(5) 0.046(3) Uani 1 1 d .
C10 C 0.6026(7) 0.7154(8) 0.7893(6) 0.038(3) Uani 1 1 d .
C5 C 0.5605(6) 0.8117(7) 0.6997(5) 0.030(2) Uani 1 1 d .
H5 H 0.554772 0.871557 0.681442 0.036 Uiso 1 1 calc R
C6 C 0.5863(7) 0.8063(7) 0.7634(5) 0.035(3) Uani 1 1 d .
C14 C 0.3888(8) 0.7160(10) 0.3716(6) 0.048(3) Uani 1 1 d .
C12 C 0.5570(8) 0.6505(8) 0.6908(6) 0.044(3) Uani 1 1 d .
H12 H 0.545657 0.596919 0.666270 0.053 Uiso 1 1 calc R
C11 C 0.5858(9) 0.6371(7) 0.7510(5) 0.042(3) Uani 1 1 d .
H11 H 0.594315 0.575939 0.766526 0.051 Uiso 1 1 calc R
C4 C 0.3783(9) 0.9392(8) 0.6051(6) 0.044(3) Uani 1 1 d .
C13 C 0.4224(7) 0.7070(9) 0.4337(6) 0.041(3) Uani 1 1 d .
H13 H 0.426086 0.646008 0.450492 0.049 Uiso 1 1 calc R
N8 N 0.3589(10) 0.8267(12) 0.2851(6) 0.084(4) Uani 1 1 d .
C1 C 0.3258(8) 0.6226(8) 0.5955(6) 0.045(3) Uani 1 1 d .
C8 C 0.6266(10) 0.8726(9) 0.8628(6) 0.059(4) Uani 1 1 d .
H8 H 0.634434 0.923718 0.890219 0.071 Uiso 1 1 calc R
C2 C 0.6316(9) 0.5836(9) 0.5324(6) 0.049(3) Uani 1 1 d .
C18 C 0.3868(9) 0.8081(11) 0.3458(7) 0.061(4) Uani 1 1 d .
C20 C 0.4450(9) 0.8663(9) 0.4438(7) 0.055(3) Uani 1 1 d .
H20 H 0.464847 0.917376 0.467853 0.065 Uiso 1 1 calc R
C7 C 0.6011(10) 0.8875(9) 0.8026(7) 0.057(4) Uani 1 1 d .
H7 H 0.593349 0.948721 0.786968 0.068 Uiso 1 1 calc R
C9 C 0.6412(8) 0.7808(9) 0.8838(6) 0.052(3) Uani 1 1 d .
H9 H 0.660388 0.773834 0.925409 0.062 Uiso 1 1 calc R
C19 C 0.4135(10) 0.8830(10) 0.3846(6) 0.061(4) Uani 1 1 d .
H19 H 0.409805 0.945076 0.369653 0.073 Uiso 1 1 calc R
C15 C 0.3604(11) 0.6406(12) 0.3327(8) 0.079(5) Uani 1 1 d .
H15 H 0.360179 0.578604 0.348075 0.095 Uiso 1 1 calc R
C17 C 0.3341(12) 0.7528(16) 0.2520(8) 0.087(6) Uani 1 1 d .
H17 H 0.315097 0.763525 0.210670 0.104 Uiso 1 1 calc R
C16 C 0.3336(12) 0.6588(15) 0.2737(8) 0.087(6) Uani 1 1 d .
H16 H 0.314978 0.609782 0.247374 0.105 Uiso 1 1 calc R
N3 N 0.6043(6) 0.8467(7) 0.5492(5) 0.046(3) Uani 1 1 d .
C3 C 0.6607(8) 0.8965(9) 0.5398(6) 0.046(3) Uani 1 1 d .

loop_
_atom_site_aniso_label
_atom_site_aniso_U_11
_atom_site_aniso_U_22
_atom_site_aniso_U_33
_atom_site_aniso_U_23
_atom_site_aniso_U_13
_atom_site_aniso_U_12
Ag2 0.0488(6) 0.0524(6) 0.0480(6) -0.0036(5) -0.0042(5) 0.0209(5)
Ag1 0.0532(6) 0.0605(7) 0.0547(7) 0.0036(5) 0.0041(6) 0.0246(5)
Fe1 0.0262(7) 0.0289(7) 0.0315(8) 0.0009(7) -0.0003(7) 0.0004(6)
N1 0.039(6) 0.038(5) 0.048(6) -0.006(5) -0.005(5) 0.003(5)
N6 0.033(5) 0.042(6) 0.046(6) 0.001(5) -0.002(5) -0.004(4)
N2 0.055(7) 0.040(6) 0.043(6) 0.004(5) -0.003(6) 0.011(5)
N5 0.043(6) 0.034(5) 0.038(5) 0.002(4) 0.002(5) -0.004(4)
N4 0.046(6) 0.043(6) 0.051(7) 0.009(5) -0.007(5) 0.011(5)
N7 0.057(7) 0.045(6) 0.035(6) -0.002(5) -0.010(5) 0.001(5)
C10 0.031(6) 0.043(6) 0.041(7) -0.003(5) -0.003(6) -0.006(5)
C5 0.025(5) 0.020(5) 0.045(7) 0.001(5) -0.006(5) -0.001(4)
C6 0.034(6) 0.037(6) 0.035(7) -0.001(5) -0.001(5) -0.013(5)
C14 0.033(6) 0.082(9) 0.031(7) 0.005(7) -0.003(6) -0.009(7)
C12 0.053(8) 0.036(6) 0.044(7) -0.003(6) 0.001(7) 0.000(6)
C11 0.070(9) 0.021(5) 0.037(7) 0.002(5) -0.003(7) -0.003(6)
C4 0.052(7) 0.044(7) 0.035(7) 0.006(6) 0.000(6) 0.008(6)
C13 0.035(6) 0.044(7) 0.045(7) 0.003(6) 0.002(6) 0.004(5)
N8 0.083(10) 0.131(13) 0.039(7) 0.022(8) -0.020(8) 0.008(9)
C1 0.043(7) 0.042(7) 0.050(8) 0.001(6) 0.002(6) -0.014(6)
C8 0.093(11) 0.044(7) 0.041(8) -0.001(6) -0.013(8) -0.015(8)
C2 0.055(8) 0.047(7) 0.044(8) 0.002(6) 0.003(7) 0.022(7)
C18 0.049(8) 0.089(11) 0.045(8) 0.007(8) 0.009(7) 0.007(8)
C20 0.056(8) 0.048(7) 0.060(9) 0.013(7) 0.005(7) 0.015(6)
C7 0.072(10) 0.037(7) 0.062(9) -0.008(6) 0.002(8) 0.000(7)
C9 0.041(7) 0.065(9) 0.050(8) -0.001(7) -0.007(7) -0.011(7)
C19 0.086(11) 0.058(8) 0.039(8) 0.020(7) 0.003(8) 0.020(8)
C15 0.083(12) 0.088(11) 0.065(11) -0.017(9) 0.003(10) -0.038(10)
C17 0.069(12) 0.151(18) 0.040(10) 0.012(12) 0.002(9) 0.015(13)
C16 0.077(12) 0.140(17) 0.045(10) -0.018(10) -0.004(9) -0.030(12)
N3 0.027(5) 0.058(6) 0.053(7) 0.000(5) 0.001(5) -0.009(5)
C3 0.032(6) 0.058(8) 0.048(8) 0.001(6) -0.006(6) 0.002(6)

loop_
_atom_type_symbol
_atom_type_description
_atom_type_scat_dispersion_real
_atom_type_scat_dispersion_imag
_atom_type_scat_source
C C 0.0033 0.0016 'International Tables Vol C Tables 4.2.6.8 and 6.1.1.4'
H H 0.0000 0.0000 'International Tables Vol C Tables 4.2.6.8 and 6.1.1.4'
Ag Ag -0.8971 1.1015 'International Tables Vol C Tables 4.2.6.8 and 6.1.1.4'
Fe Fe 0.3463 0.8444 'International Tables Vol C Tables 4.2.6.8 and 6.1.1.4'
N N 0.0061 0.0033 'International Tables Vol C Tables 4.2.6.8 and 6.1.1.4'

loop_
_geom_angle_atom_site_label_1
_geom_angle_atom_site_label_2
_geom_angle_atom_site_label_3
_geom_angle
_geom_angle_site_symmetry_1
_geom_angle_site_symmetry_3
N7 Ag2 Ag1 128.2(2) 3_656 4_466
C4 Ag2 Ag1 89.2(3) . 4_466
C4 Ag2 N7 113.2(4) . 3_656
C4 Ag2 C1 153.3(5) . 8_665
C1 Ag2 Ag1 73.2(3) 8_665 4_466
C1 Ag2 N7 93.5(4) 8_665 3_656
C2 Ag1 Ag2 113.6(4) . 4_566
C2 Ag1 C3 170.6(5) . 8_755
C3 Ag1 Ag2 75.7(3) 8_755 4_566
N1 Fe1 N6 90.5(4) . .
N1 Fe1 N2 91.4(4) . .
N1 Fe1 N5 89.9(4) . .
N1 Fe1 N4 90.7(4) . .
N1 Fe1 N3 178.8(4) . .
N6 Fe1 N5 179.0(3) . .
N2 Fe1 N6 92.0(4) . .
N2 Fe1 N5 88.9(4) . .
N4 Fe1 N6 89.9(4) . .
N4 Fe1 N2 177.2(4) . .
N4 Fe1 N5 89.2(4) . .
N3 Fe1 N6 90.7(4) . .
N3 Fe1 N2 88.5(4) . .
N3 Fe1 N5 88.9(4) . .
N3 Fe1 N4 89.3(4) . .
C1 N1 Fe1 172.5(10) . .
C13 N6 Fe1 122.6(8) . .
C13 N6 C20 117.1(11) . .
C20 N6 Fe1 120.3(8) . .
C2 N2 Fe1 166.0(11) . .
C5 N5 Fe1 120.0(7) . .
C5 N5 C12 117.0(10) . .
C12 N5 Fe1 123.1(8) . .
C4 N4 Fe1 171.0(10) . .
C10 N7 Ag2 124.0(7) . 3_646
C9 N7 Ag2 117.5(8) . 3_646
C9 N7 C10 115.7(10) . .
N7 C10 C6 122.0(10) . .
N7 C10 C11 120.5(10) . .
C11 C10 C6 117.5(11) . .
N5 C5 H5 118.1 . .
N5 C5 C6 123.7(9) . .
C6 C5 H5 118.1 . .
C10 C6 C7 118.3(11) . .
C5 C6 C10 117.9(10) . .
C5 C6 C7 123.8(10) . .
C13 C14 C18 116.7(12) . .
C13 C14 C15 125.7(13) . .
C15 C14 C18 117.5(13) . .
N5 C12 H12 117.9 . .
N5 C12 C11 124.2(11) . .
C11 C12 H12 117.9 . .
C10 C11 H11 120.2 . .
C12 C11 C10 119.6(10) . .
C12 C11 H11 120.2 . .
N4 C4 Ag2 173.0(11) . .
N6 C13 C14 125.5(12) . .
N6 C13 H13 117.3 . .
C14 C13 H13 117.3 . .
C17 N8 C18 115.8(15) . .
N1 C1 Ag2 175.5(11) . 8_655
C7 C8 H8 120.2 . .
C7 C8 C9 119.6(12) . .
C9 C8 H8 120.2 . .
N2 C2 Ag1 175.1(12) . .
N8 C18 C14 122.9(15) . .
N8 C18 C19 119.5(14) . .
C19 C18 C14 117.7(12) . .
N6 C20 H20 118.9 . .
C19 C20 N6 122.2(13) . .
C19 C20 H20 118.9 . .
C6 C7 H7 121.1 . .
C8 C7 C6 117.9(12) . .
C8 C7 H7 121.1 . .
N7 C9 C8 126.5(13) . .
N7 C9 H9 116.7 . .
C8 C9 H9 116.7 . .
C18 C19 H19 119.6 . .
C20 C19 C18 120.7(13) . .
C20 C19 H19 119.6 . .
C14 C15 H15 120.3 . .
C16 C15 C14 119.4(17) . .
C16 C15 H15 120.3 . .
N8 C17 H17 117.3 . .
N8 C17 C16 125.3(16) . .
C16 C17 H17 117.3 . .
C15 C16 C17 119.1(17) . .
C15 C16 H16 120.5 . .
C17 C16 H16 120.5 . .
C3 N3 Fe1 178.8(10) . .
N3 C3 Ag1 176.6(12) . 8_765

loop_
_geom_bond_atom_site_label_1
_geom_bond_atom_site_label_2
_geom_bond_distance
_geom_bond_site_symmetry_2
Ag2 Ag1 3.0890(15) 4_466
Ag2 N7 2.514(10) 3_656
Ag2 C4 2.064(12) .
Ag2 C1 2.084(12) 8_665
Ag1 C2 2.049(12) .
Ag1 C3 2.073(13) 8_755
Fe1 N1 2.096(10) .
Fe1 N6 2.196(10) .
Fe1 N2 2.135(10) .
Fe1 N5 2.197(10) .
Fe1 N4 2.123(10) .
Fe1 N3 2.112(10) .
N1 C1 1.160(14) .
N6 C13 1.296(14) .
N6 C20 1.373(14) .
N2 C2 1.137(14) .
N5 C5 1.319(13) .
N5 C12 1.351(14) .
N4 C4 1.136(14) .
N7 C10 1.384(15) .
N7 C9 1.299(15) .
C10 C6 1.412(15) .
C10 C11 1.389(15) .
C5 H5 0.9300 .
C5 C6 1.402(15) .
C6 C7 1.427(16) .
C14 C13 1.410(16) .
C14 C18 1.406(19) .
C14 C15 1.408(18) .
C12 H12 0.9300 .
C12 C11 1.355(16) .
C11 H11 0.9300 .
C13 H13 0.9300 .
N8 C18 1.375(18) .
N8 C17 1.31(2) .
C8 H8 0.9300 .
C8 C7 1.344(18) .
C8 C9 1.383(17) .
C18 C19 1.393(19) .
C20 H20 0.9300 .
C20 C19 1.357(17) .
C7 H7 0.9300 .
C9 H9 0.9300 .
C19 H19 0.9300 .
C15 H15 0.9300 .
C15 C16 1.33(2) .
C17 H17 0.9300 .
C17 C16 1.40(2) .
C16 H16 0.9300 .
N3 C3 1.124(15) .
